data_7100296
loop_
_publ_author_name
'R. Puddephatt'
'Michael C. Jennings'
'Nancy Yue'

_publ_section_title
;
Ring-Opening Polymerisation of Coordination Compounds:
A Silver(I) Network with Both Ring and Polymer Components
;
_journal_name_full 'Chemical Communications'
_journal_paper_doi 10.1039/b510080a
_journal_year 2005
_chemical_formula_sum 'C97 H98 Ag6 F18 N20 O31 S6'
_chemical_formula_weight 3221.53
_space_group_IT_number 14
_symmetry_cell_setting monoclinic
_symmetry_space_group_name_Hall '-P 2ybc'
_symmetry_space_group_name_H-M 'P 1 21/c 1'
_cell_angle_alpha 90.00
_cell_angle_beta 97.1210(10)
_cell_angle_gamma 90.00
_cell_formula_units_Z 4
_cell_length_a 24.0395(4)
_cell_length_b 14.8168(3)
_cell_length_c 42.3734(6)
_cell_measurement_temperature 150(2)
_cell_volume 14976.5(4)
_diffrn_ambient_temperature 150(2)
_exptl_crystal_density_diffrn 1.429
_cod_depositor_comments
;
The following automatic conversions were performed:
'_symmetry_cell_setting' value 'Monoclinic' changed to 'monoclinic'
according to '/home/saulius/struct/CIF-dictionaries/cif_core.dic'
dictionary named 'cif_core.dic' version 2.4.1 from 2010-06-29.

Automatic conversion script
Id: cif_fix_enum 1527 2010-12-29 10:47:43Z saulius 
;
_cod_original_sg_symbol_H-M 'P 21/c'
_cod_database_code 7100296

loop_
_symmetry_equiv_pos_as_xyz
'x, y, z'
'-x, y+1/2, -z+1/2'
'-x, -y, -z'
'x, -y-1/2, z-1/2'

loop_
_atom_site_label
_atom_site_type_symbol
_atom_site_fract_x
_atom_site_fract_y
_atom_site_fract_z
_atom_site_U_iso_or_equiv
_atom_site_adp_type
_atom_site_occupancy
_atom_site_symmetry_multiplicity
_atom_site_calc_flag
_atom_site_refinement_flags
_atom_site_disorder_assembly
_atom_site_disorder_group
Ag1 Ag 1.17127(4) 1.61165(8) 0.26811(3) 0.0516(3) Uani 1 1 d . . .
Ag2 Ag 1.33102(4) 1.83679(8) 0.22656(3) 0.0508(3) Uani 1 1 d . . .
Ag3 Ag 0.74829(4) 1.72375(7) -0.00209(2) 0.0486(3) Uani 1 1 d . . .
Ag4 Ag 1.5000 1.5000 0.5000 0.0595(5) Uani 1 2 d S . .
Ag5 Ag 1.0000 2.0000 0.0000 0.0638(5) Uani 1 2 d S . .
Ag6 Ag 1.53616(4) 1.45955(7) 0.33702(2) 0.0433(3) Uani 1 1 d . . .
Ag7 Ag 0.96468(4) 1.99782(7) 0.16376(2) 0.0430(3) Uani 1 1 d . . .
N11 N 1.0948(5) 1.6888(8) 0.2586(3) 0.049(3) Uani 1 1 d . . .
C12 C 1.0816(6) 1.7350(10) 0.2307(3) 0.048(4) Uani 1 1 d . . .
H12A H 1.1061 1.7320 0.2148 0.058 Uiso 1 1 calc R . .
C13 C 1.0320(6) 1.7872(9) 0.2250(3) 0.041(3) Uani 1 1 d . . .
H13A H 1.0222 1.8178 0.2054 0.049 Uiso 1 1 calc R . .
C14 C 0.9975(5) 1.7918(8) 0.2499(3) 0.039(3) Uani 1 1 d . . .
C15 C 1.0140(5) 1.7473(8) 0.2770(3) 0.031(3) Uani 1 1 d . . .
H15A H 0.9922 1.7508 0.2942 0.037 Uiso 1 1 calc R . .
C16 C 1.0631(6) 1.6961(10) 0.2802(3) 0.051(4) Uani 1 1 d . . .
H16A H 1.0733 1.6648 0.2996 0.061 Uiso 1 1 calc R . .
N17 N 0.9499(4) 1.8474(7) 0.2459(3) 0.044(3) Uani 1 1 d . . .
C18 C 0.8965(6) 1.8062(9) 0.2475(4) 0.058(4) Uani 1 1 d . . .
H18A H 0.9019 1.7438 0.2549 0.087 Uiso 1 1 calc R . .
H18B H 0.8749 1.8066 0.2263 0.087 Uiso 1 1 calc R . .
H18C H 0.8762 1.8400 0.2623 0.087 Uiso 1 1 calc R . .
C19 C 0.9491(7) 1.9393(13) 0.2355(3) 0.049(4) Uani 1 1 d . . .
O20 O 0.9073(4) 1.9759(6) 0.2260(2) 0.046(2) Uani 1 1 d . . .
N21 N 1.2610(4) 1.9222(7) 0.2080(3) 0.041(3) Uani 1 1 d . . .
C22 C 1.2095(6) 1.8937(9) 0.2032(4) 0.045(4) Uani 1 1 d . . .
H22A H 1.2024 1.8329 0.2086 0.054 Uiso 1 1 calc R . .
C23 C 1.1643(5) 1.9460(8) 0.1906(3) 0.039(3) Uani 1 1 d . . .
H23A H 1.1273 1.9226 0.1867 0.046 Uiso 1 1 calc R . .
C24 C 1.1772(5) 2.0366(9) 0.1842(3) 0.036(3) Uani 1 1 d . . .
C25 C 1.2305(5) 2.0671(8) 0.1900(3) 0.038(3) Uani 1 1 d . . .
H25A H 1.2391 2.1286 0.1866 0.046 Uiso 1 1 calc R . .
C26 C 1.2721(5) 2.0072(10) 0.2010(3) 0.038(3) Uani 1 1 d . . .
H26A H 1.3100 2.0271 0.2037 0.046 Uiso 1 1 calc R . .
N27 N 1.1323(4) 2.0968(6) 0.1719(2) 0.031(2) Uani 1 1 d . . .
C28 C 1.1402(6) 2.1446(11) 0.1422(3) 0.050(4) Uani 1 1 d . . .
H28A H 1.1078 2.1835 0.1358 0.075 Uiso 1 1 calc R . .
H28B H 1.1438 2.1004 0.1253 0.075 Uiso 1 1 calc R . .
H28C H 1.1742 2.1815 0.1456 0.075 Uiso 1 1 calc R . .
C29 C 1.0806(5) 2.0974(8) 0.1801(3) 0.035(3) Uani 1 1 d . . .
O30 O 1.0423(3) 2.1360(6) 0.16491(19) 0.038(2) Uani 1 1 d . . .
N31 N 0.8083(4) 1.7122(7) 0.0390(2) 0.044(3) Uani 1 1 d . . .
C32 C 0.8040(5) 1.6500(9) 0.0628(3) 0.047(3) Uani 1 1 d . . .
H32A H 0.7792 1.6006 0.0580 0.057 Uiso 1 1 calc R . .
C33 C 0.8321(6) 1.6541(9) 0.0922(3) 0.044(3) Uani 1 1 d . . .
H33A H 0.8293 1.6068 0.1070 0.053 Uiso 1 1 calc R . .
C34 C 0.8665(5) 1.7317(9) 0.1007(3) 0.041(3) Uani 1 1 d . . .
C35 C 0.8755(5) 1.7915(11) 0.0774(3) 0.048(4) Uani 1 1 d . . .
H35A H 0.9012 1.8398 0.0823 0.058 Uiso 1 1 calc R . .
C36 C 0.8479(6) 1.7832(10) 0.0465(3) 0.054(4) Uani 1 1 d . . .
H36A H 0.8554 1.8248 0.0305 0.064 Uiso 1 1 calc R . .
N37 N 0.8931(4) 1.7410(7) 0.1316(2) 0.035(3) Uani 1 1 d . . .
C38 C 0.9279(6) 1.6645(9) 0.1461(3) 0.055(4) Uani 1 1 d . . .
H38A H 0.9438 1.6808 0.1678 0.082 Uiso 1 1 calc R . .
H38B H 0.9584 1.6521 0.1334 0.082 Uiso 1 1 calc R . .
H38C H 0.9045 1.6106 0.1468 0.082 Uiso 1 1 calc R . .
C39 C 0.8963(6) 1.8189(9) 0.1477(3) 0.041(3) Uani 1 1 d . . .
O40 O 0.9289(4) 1.8313(6) 0.17181(18) 0.045(2) Uani 1 1 d . . .
N41 N 1.5311(5) 1.4425(10) 0.4586(3) 0.062(4) Uani 1 1 d . . .
C42 C 1.5860(6) 1.4339(11) 0.4579(3) 0.057(4) Uani 1 1 d . . .
H42A H 1.6113 1.4603 0.4744 0.069 Uiso 1 1 calc R . .
C43 C 1.6067(6) 1.3874(12) 0.4338(4) 0.058(4) Uani 1 1 d . . .
H43A H 1.6461 1.3834 0.4336 0.070 Uiso 1 1 calc R . .
C44 C 1.5705(6) 1.3457(10) 0.4096(3) 0.044(3) Uani 1 1 d . . .
C45 C 1.5147(6) 1.3594(9) 0.4100(3) 0.044(3) Uani 1 1 d . . .
H45A H 1.4888 1.3387 0.3928 0.053 Uiso 1 1 calc R . .
C46 C 1.4956(7) 1.4027(13) 0.4351(3) 0.059(5) Uani 1 1 d . . .
H46A H 1.4564 1.4051 0.4361 0.071 Uiso 1 1 calc R . .
N47 N 1.5905(5) 1.2967(8) 0.3837(3) 0.050(3) Uani 1 1 d . . .
C48 C 1.5607(7) 1.2080(9) 0.3782(4) 0.059(4) Uani 1 1 d . . .
H48A H 1.5751 1.1762 0.3606 0.089 Uiso 1 1 calc R . .
H48B H 1.5204 1.2187 0.3728 0.089 Uiso 1 1 calc R . .
H48C H 1.5672 1.1712 0.3975 0.089 Uiso 1 1 calc R . .
C49 C 1.6327(6) 1.3199(10) 0.3682(3) 0.044(4) Uani 1 1 d . . .
O50 O 1.6540(5) 1.2696(8) 0.3502(2) 0.061(3) Uani 1 1 d . . .
N51 N 0.9668(5) 2.0340(9) 0.0427(2) 0.054(3) Uani 1 1 d . . .
C52 C 1.0033(7) 2.0672(11) 0.0676(4) 0.050(4) Uani 1 1 d . . .
H52A H 1.0425 2.0597 0.0675 0.060 Uiso 1 1 calc R . .
C53 C 0.9837(6) 2.1110(10) 0.0926(3) 0.048(4) Uani 1 1 d . . .
H53A H 1.0097 2.1373 0.1086 0.058 Uiso 1 1 calc R . .
C54 C 0.9287(6) 2.1173(10) 0.0947(4) 0.048(4) Uani 1 1 d . . .
C55 C 0.8891(7) 2.0874(10) 0.0700(3) 0.050(4) Uani 1 1 d . . .
H55A H 0.8498 2.0944 0.0700 0.059 Uiso 1 1 calc R . .
C56 C 0.9133(6) 2.0462(10) 0.0457(3) 0.053(4) Uani 1 1 d . . .
H56A H 0.8876 2.0236 0.0286 0.064 Uiso 1 1 calc R . .
N57 N 0.9090(5) 2.1690(7) 0.1200(3) 0.045(3) Uani 1 1 d . . .
C58 C 0.9340(6) 2.2594(11) 0.1278(4) 0.064(4) Uani 1 1 d . . .
H58A H 0.9166 2.2861 0.1453 0.095 Uiso 1 1 calc R . .
H58B H 0.9273 2.2986 0.1091 0.095 Uiso 1 1 calc R . .
H58C H 0.9744 2.2531 0.1341 0.095 Uiso 1 1 calc R . .
C59 C 0.8664(7) 2.1427(10) 0.1357(3) 0.047(4) Uani 1 1 d . . .
O60 O 0.8464(4) 2.1925(8) 0.1561(2) 0.056(3) Uani 1 1 d . . .
N61 N 1.4791(4) 1.4390(7) 0.2903(2) 0.037(2) Uani 1 1 d . . .
C62 C 1.4306(5) 1.3948(8) 0.2906(3) 0.036(3) Uani 1 1 d . . .
C63 C 1.3960(5) 1.3818(9) 0.2618(3) 0.042(3) Uani 1 1 d . . .
H63A H 1.3620 1.3493 0.2621 0.051 Uiso 1 1 calc R . .
C64 C 1.4092(5) 1.4141(9) 0.2330(3) 0.040(3) Uani 1 1 d . . .
H64A H 1.3855 1.4051 0.2136 0.048 Uiso 1 1 calc R . .
C65 C 1.4600(5) 1.4610(8) 0.2347(3) 0.036(3) Uani 1 1 d . . .
H65A H 1.4720 1.4842 0.2157 0.043 Uiso 1 1 calc R . .
C66 C 1.4927(6) 1.4741(10) 0.2631(3) 0.040(4) Uani 1 1 d . . .
N71 N 1.0208(4) 2.0132(6) 0.2109(2) 0.030(2) Uani 1 1 d . . .
C72 C 1.0698(5) 2.0537(8) 0.2110(3) 0.031(3) Uani 1 1 d . . .
C73 C 1.1056(5) 2.0675(8) 0.2400(2) 0.038(3) Uani 1 1 d . . .
H73A H 1.1403 2.0980 0.2399 0.045 Uiso 1 1 calc R . .
C74 C 1.0888(5) 2.0357(9) 0.2686(3) 0.042(3) Uani 1 1 d . . .
H74A H 1.1111 2.0452 0.2884 0.051 Uiso 1 1 calc R . .
C75 C 1.0386(5) 1.9900(10) 0.2667(3) 0.046(3) Uani 1 1 d . . .
H75A H 1.0257 1.9665 0.2853 0.055 Uiso 1 1 calc R . .
C76 C 1.0086(6) 1.9792(9) 0.2386(3) 0.038(3) Uani 1 1 d . . .
N81 N 1.4037(5) 1.7557(7) 0.2378(3) 0.042(3) Uani 1 1 d . . .
C82 C 1.4196(5) 1.7147(8) 0.2645(3) 0.038(3) Uani 1 1 d . . .
H82A H 1.3959 1.7189 0.2808 0.046 Uiso 1 1 calc R . .
C83 C 1.4704(6) 1.6633(8) 0.2712(3) 0.038(3) Uani 1 1 d . . .
H83A H 1.4798 1.6363 0.2915 0.045 Uiso 1 1 calc R . .
C84 C 1.5032(6) 1.6542(9) 0.2494(4) 0.051(4) Uani 1 1 d . . .
C85 C 1.4873(5) 1.6975(10) 0.2194(3) 0.042(3) Uani 1 1 d . . .
H85A H 1.5094 1.6891 0.2025 0.051 Uiso 1 1 calc R . .
C86 C 1.4413(6) 1.7504(9) 0.2150(3) 0.049(4) Uani 1 1 d . . .
H86A H 1.4341 1.7848 0.1961 0.059 Uiso 1 1 calc R . .
N87 N 1.5518(4) 1.6011(6) 0.2525(2) 0.031(2) Uani 1 1 d . . .
C88 C 1.6055(6) 1.6415(9) 0.2484(3) 0.047(3) Uani 1 1 d . . .
H88A H 1.6349 1.5953 0.2513 0.070 Uiso 1 1 calc R . .
H88B H 1.6141 1.6895 0.2642 0.070 Uiso 1 1 calc R . .
H88C H 1.6038 1.6670 0.2270 0.070 Uiso 1 1 calc R . .
C89 C 1.5506(6) 1.5184(10) 0.2649(3) 0.040(3) Uani 1 1 d . . .
O90 O 1.5944(4) 1.4748(6) 0.2750(2) 0.044(2) Uani 1 1 d . . .
N91 N 1.2386(4) 1.5307(7) 0.2890(3) 0.039(3) Uani 1 1 d . . .
C92 C 1.2917(6) 1.5584(11) 0.2957(3) 0.045(4) Uani 1 1 d . . .
H92A H 1.3000 1.6193 0.2910 0.054 Uiso 1 1 calc R . .
C93 C 1.3353(5) 1.5043(9) 0.3089(3) 0.042(3) Uani 1 1 d . . .
H93A H 1.3723 1.5277 0.3131 0.050 Uiso 1 1 calc R . .
C94 C 1.3243(5) 1.4175(8) 0.3156(2) 0.033(3) Uani 1 1 d . . .
C95 C 1.2683(6) 1.3854(10) 0.3092(3) 0.048(3) Uani 1 1 d . . .
H95A H 1.2588 1.3248 0.3136 0.057 Uiso 1 1 calc R . .
C96 C 1.2301(5) 1.4441(10) 0.2968(3) 0.035(3) Uani 1 1 d . . .
H96A H 1.1926 1.4228 0.2931 0.042 Uiso 1 1 calc R . .
N97 N 1.3674(4) 1.3558(7) 0.3293(2) 0.031(2) Uani 1 1 d . . .
C98 C 1.3611(6) 1.3102(11) 0.3595(3) 0.052(4) Uani 1 1 d . . .
H98A H 1.3936 1.2710 0.3656 0.078 Uiso 1 1 calc R . .
H98B H 1.3269 1.2737 0.3570 0.078 Uiso 1 1 calc R . .
H98C H 1.3588 1.3554 0.3762 0.078 Uiso 1 1 calc R . .
C99 C 1.4206(5) 1.3600(9) 0.3208(3) 0.037(3) Uani 1 1 d . . .
O100 O 1.4589(4) 1.3195(7) 0.3382(2) 0.052(2) Uani 1 1 d . . .
N101 N 1.6888(5) 1.7738(8) 0.4569(2) 0.051(3) Uani 1 1 d . . .
C102 C 1.6927(7) 1.8268(10) 0.4314(3) 0.052(4) Uani 1 1 d . . .
H10B H 1.7159 1.8787 0.4349 0.063 Uiso 1 1 calc R . .
C103 C 1.6670(7) 1.8142(11) 0.4007(3) 0.061(4) Uani 1 1 d . . .
H10C H 1.6735 1.8544 0.3841 0.073 Uiso 1 1 calc R . .
C104 C 1.6303(6) 1.7392(10) 0.3948(3) 0.048(3) Uani 1 1 d . . .
C105 C 1.6235(6) 1.6844(9) 0.4214(3) 0.044(3) Uani 1 1 d . . .
H10D H 1.5990 1.6339 0.4190 0.052 Uiso 1 1 calc R . .
C106 C 1.6511(6) 1.7032(9) 0.4501(3) 0.046(3) Uani 1 1 d . . .
H10E H 1.6445 1.6649 0.4672 0.055 Uiso 1 1 calc R . .
N107 N 1.6051(4) 1.7209(7) 0.3648(2) 0.041(3) Uani 1 1 d . . .
C108 C 1.5716(6) 1.7983(10) 0.3477(3) 0.050(4) Uani 1 1 d . . .
H10F H 1.5552 1.7782 0.3266 0.075 Uiso 1 1 calc R . .
H10G H 1.5965 1.8497 0.3456 0.075 Uiso 1 1 calc R . .
H10H H 1.5415 1.8165 0.3601 0.075 Uiso 1 1 calc R . .
C109 C 1.6028(5) 1.6385(10) 0.3517(3) 0.038(3) Uani 1 1 d . . .
O110 O 1.5719(4) 1.6224(6) 0.3269(2) 0.045(2) Uani 1 1 d . . .
N111 N 1.6223(4) 1.4809(8) 0.3638(2) 0.043(3) Uani 1 1 d . . .
C112 C 1.6441(5) 1.5700(10) 0.3656(3) 0.040(3) Uani 1 1 d . . .
C113 C 1.6992(6) 1.5836(11) 0.3768(3) 0.051(4) Uani 1 1 d . . .
H11A H 1.7135 1.6433 0.3786 0.061 Uiso 1 1 calc R . .
C114 C 1.7333(6) 1.5138(10) 0.3853(3) 0.050(4) Uani 1 1 d . . .
H11B H 1.7715 1.5251 0.3927 0.060 Uiso 1 1 calc R . .
C115 C 1.7142(5) 1.4263(10) 0.3835(3) 0.045(3) Uani 1 1 d . . .
H11C H 1.7382 1.3764 0.3890 0.054 Uiso 1 1 calc R . .
C116 C 1.6566(6) 1.4157(9) 0.3728(3) 0.037(3) Uani 1 1 d . . .
N121 N 0.8788(4) 1.9761(8) 0.1383(2) 0.041(3) Uani 1 1 d . . .
C122 C 0.8429(6) 2.0505(10) 0.1314(3) 0.036(3) Uani 1 1 d . . .
C123 C 0.7863(6) 2.0345(13) 0.1204(3) 0.055(4) Uani 1 1 d . . .
H12B H 0.7629 2.0846 0.1140 0.066 Uiso 1 1 calc R . .
C124 C 0.7640(6) 1.9518(10) 0.1186(3) 0.042(3) Uani 1 1 d . . .
H12C H 0.7249 1.9428 0.1127 0.050 Uiso 1 1 calc R . .
C125 C 0.8005(5) 1.8790(10) 0.1256(3) 0.041(3) Uani 1 1 d . . .
H12D H 0.7872 1.8187 0.1235 0.049 Uiso 1 1 calc R . .
C126 C 0.8565(6) 1.8965(9) 0.1359(3) 0.040(3) Uani 1 1 d . . .
O221 O 1.4519(4) 1.5217(6) 0.3598(2) 0.055(3) Uani 1 1 d . . .
O222 O 1.4999(5) 1.6513(9) 0.3867(3) 0.072(4) Uani 1 1 d . . .
O223 O 1.4287(5) 1.6724(8) 0.3416(3) 0.066(3) Uani 1 1 d . . .
S224 S 1.45053(16) 1.6168(3) 0.36765(9) 0.0474(9) Uani 1 1 d . . .
C225 C 1.3967(6) 1.6222(11) 0.3944(4) 0.054(4) Uani 1 1 d . . .
F226 F 1.4128(5) 1.5814(8) 0.4221(2) 0.069(3) Uani 1 1 d . . .
F227 F 1.3498(4) 1.5853(8) 0.3817(2) 0.090(3) Uani 1 1 d . . .
F228 F 1.3874(4) 1.7094(7) 0.4024(2) 0.079(3) Uani 1 1 d . . .
O231 O 1.0465(4) 1.9333(7) 0.1401(3) 0.070(3) Uani 1 1 d . . .
O232 O 1.0010(5) 1.8139(10) 0.1095(3) 0.078(4) Uani 1 1 d . . .
O233 O 1.0696(5) 1.7839(8) 0.1554(2) 0.070(3) Uani 1 1 d . . .
S234 S 1.04892(16) 1.8410(3) 0.12989(9) 0.0493(10) Uani 1 1 d . . .
C235 C 1.1032(8) 1.8410(15) 0.1051(5) 0.083(6) Uani 1 1 d . . .
F236 F 1.1508(4) 1.8774(8) 0.1173(3) 0.091(3) Uani 1 1 d . . .
F237 F 1.1132(4) 1.7608(7) 0.0938(2) 0.085(3) Uani 1 1 d . . .
F238 F 1.0869(7) 1.8909(9) 0.0770(3) 0.090(4) Uani 1 1 d . . .
O201 O 0.6810(7) 1.8225(10) 0.0271(3) 0.118(5) Uani 1 1 d . . .
O202 O 0.6063(4) 1.9272(8) 0.0178(2) 0.065(3) Uani 1 1 d . . .
O203 O 0.6533(5) 1.9035(8) 0.0710(2) 0.061(3) Uani 1 1 d . . .
S204 S 0.65596(15) 1.9013(3) 0.03759(8) 0.0561(10) Uani 1 1 d . . .
C205 C 0.7066(8) 1.9860(14) 0.0309(4) 0.077(5) Uani 1 1 d . . .
F206 F 0.7113(4) 1.9987(8) 0.00082(16) 0.094(5) Uani 1 1 d . . .
F207 F 0.7563(5) 1.9660(11) 0.0446(3) 0.121(5) Uani 1 1 d . . .
F208 F 0.6947(8) 2.0608(10) 0.0439(4) 0.153(6) Uani 1 1 d . . .
O211 O 0.9008(5) 1.6063(8) 0.4836(2) 0.076(3) Uani 1 1 d . . .
O212 O 0.8000(5) 1.6324(9) 0.4737(3) 0.083(4) Uani 1 1 d . . .
O213 O 0.8509(5) 1.5685(11) 0.4315(3) 0.085(5) Uani 1 1 d . . .
S214 S 0.85225(16) 1.6217(3) 0.46014(8) 0.0596(10) Uani 1 1 d . . .
C215 C 0.8627(9) 1.7313(16) 0.4476(4) 0.096(7) Uani 1 1 d . . .
F216 F 0.8655(6) 1.7911(8) 0.4690(3) 0.125(4) Uani 1 1 d . . .
F217 F 0.8228(8) 1.7574(12) 0.4234(4) 0.144(6) Uani 1 1 d . . .
F218 F 0.9125(5) 1.7368(8) 0.4318(3) 0.105(4) Uani 1 1 d . . .
O241 O 1.1924(8) 1.1821(13) 0.2998(4) 0.148(9) Uani 1 1 d . . .
O242 O 1.2443(6) 1.1830(10) 0.3505(3) 0.093(4) Uani 1 1 d . . .
O243 O 1.1911(4) 1.0489(7) 0.3324(2) 0.058(3) Uani 1 1 d . . .
S244 S 1.22009(19) 1.1287(3) 0.32529(10) 0.0619(11) Uani 1 1 d . . .
C245 C 1.2728(12) 1.0989(18) 0.3039(7) 0.120(11) Uani 1 1 d . . .
F246 F 1.2564(10) 1.0498(13) 0.2777(4) 0.210(11) Uani 1 1 d . . .
F247 F 1.3037(5) 1.1650(8) 0.2964(4) 0.125(6) Uani 1 1 d . . .
F248 F 1.3073(7) 1.0412(14) 0.3225(9) 0.281(19) Uani 1 1 d . . .
O251 O 0.2527(7) 1.2700(10) 0.1535(3) 0.125(7) Uani 1 1 d . . .
O252 O 0.3085(5) 1.4007(7) 0.1707(2) 0.069(3) Uani 1 1 d . . .
O253 O 0.3067(10) 1.2716(16) 0.2047(8) 0.31(2) Uani 1 1 d . . .
S254 S 0.27904(19) 1.3242(3) 0.17798(11) 0.0681(12) Uani 1 1 d . . .
C255 C 0.2286(15) 1.354(2) 0.2013(10) 0.164(17) Uani 1 1 d . . .
F256 F 0.2530(14) 1.3968(16) 0.2279(6) 0.260(15) Uani 1 1 d . . .
F257 F 0.1977(7) 1.4196(13) 0.1877(10) 0.275(19) Uani 1 1 d . . .
F258 F 0.1938(7) 1.2881(12) 0.2051(5) 0.177(9) Uani 1 1 d . . .
C301 C 0.4487(14) 0.9621(19) 0.3742(5) 0.145(11) Uani 1 1 d D . .
H30A H 0.4647 1.0134 0.3868 0.217 Uiso 1 1 calc R . .
H30B H 0.4725 0.9089 0.3789 0.217 Uiso 1 1 calc R . .
H30C H 0.4109 0.9495 0.3795 0.217 Uiso 1 1 calc R . .
C302 C 0.4458(12) 0.983(2) 0.3404(5) 0.166(16) Uani 1 1 d D . .
C303 C 0.4272(12) 0.911(2) 0.3161(6) 0.139(11) Uani 1 1 d D . .
H30D H 0.4273 0.9363 0.2947 0.209 Uiso 1 1 calc R . .
H30E H 0.3893 0.8914 0.3189 0.209 Uiso 1 1 calc R . .
H30F H 0.4531 0.8602 0.3190 0.209 Uiso 1 1 calc R . .
O304 O 0.4681(13) 1.0305(14) 0.3251(6) 0.190(13) Uani 1 1 d D . .
C311 C 1.2890(10) 1.808(2) 0.4343(9) 0.168(16) Uani 1 1 d D . .
H31A H 1.2974 1.7446 0.4395 0.252 Uiso 1 1 calc R . .
H31B H 1.2933 1.8438 0.4539 0.252 Uiso 1 1 calc R . .
H31C H 1.3149 1.8303 0.4200 0.252 Uiso 1 1 calc R . .
C312 C 1.2298(11) 1.816(2) 0.4184(6) 0.148(15) Uani 1 1 d D . .
C313 C 1.1953(12) 1.8955(18) 0.4043(8) 0.160(12) Uani 1 1 d D . .
H31D H 1.1560 1.8771 0.3992 0.241 Uiso 1 1 calc R . .
H31E H 1.2097 1.9156 0.3848 0.241 Uiso 1 1 calc R . .
H31F H 1.1979 1.9452 0.4197 0.241 Uiso 1 1 calc R . .
O314 O 1.2084(14) 1.7455(17) 0.4185(6) 0.230(17) Uani 1 1 d D . .
C321 C 1.2762(9) 1.7928(15) 0.3342(4) 0.093(7) Uani 1 1 d D . .
H32B H 1.3136 1.7656 0.3374 0.140 Uiso 1 1 calc R . .
H32C H 1.2495 1.7529 0.3429 0.140 Uiso 1 1 calc R . .
H32D H 1.2771 1.8513 0.3450 0.140 Uiso 1 1 calc R . .
C322 C 1.2585(7) 1.8060(11) 0.2993(4) 0.062(5) Uani 1 1 d D . .
C323 C 1.2021(7) 1.8472(11) 0.2921(4) 0.067(5) Uani 1 1 d D . .
H32E H 1.1921 1.8510 0.2690 0.100 Uiso 1 1 calc R . .
H32F H 1.2025 1.9080 0.3013 0.100 Uiso 1 1 calc R . .
H32G H 1.1745 1.8100 0.3013 0.100 Uiso 1 1 calc R . .
O324 O 1.2862(7) 1.7824(8) 0.2798(3) 0.093(4) Uani 1 1 d D . .
C331 C 1.0767(11) 1.5401(15) 0.1764(6) 0.117(9) Uani 1 1 d D . .
H33B H 1.0600 1.5455 0.1962 0.175 Uiso 1 1 calc R . .
H33C H 1.0674 1.5936 0.1632 0.175 Uiso 1 1 calc R . .
H33D H 1.1176 1.5352 0.1813 0.175 Uiso 1 1 calc R . .
C332 C 1.0547(11) 1.4590(18) 0.1591(5) 0.130(11) Uani 1 1 d D . .
C333 C 1.0720(15) 1.433(3) 0.1281(6) 0.217(19) Uani 1 1 d D . .
H33E H 1.0534 1.3769 0.1208 0.325 Uiso 1 1 calc R . .
H33F H 1.1128 1.4247 0.1304 0.325 Uiso 1 1 calc R . .
H33G H 1.0615 1.4811 0.1126 0.325 Uiso 1 1 calc R . .
O334 O 1.0310(14) 1.4075(16) 0.1721(6) 0.218(15) Uani 1 1 d D . .
C341 C 0.7821(10) 1.1520(15) 0.3412(4) 0.104(8) Uani 1 1 d D . .
H34A H 0.8203 1.1763 0.3444 0.156 Uiso 1 1 calc R . .
H34B H 0.7816 1.0921 0.3510 0.156 Uiso 1 1 calc R . .
H34C H 0.7569 1.1924 0.3511 0.156 Uiso 1 1 calc R . .
C342 C 0.7631(7) 1.1450(11) 0.3072(5) 0.075(6) Uani 1 1 d D . .
C343 C 0.7055(7) 1.1076(13) 0.2987(4) 0.071(5) Uani 1 1 d D . .
H34D H 0.6970 1.1038 0.2756 0.106 Uiso 1 1 calc R . .
H34E H 0.6782 1.1472 0.3072 0.106 Uiso 1 1 calc R . .
H34F H 0.7035 1.0472 0.3080 0.106 Uiso 1 1 calc R . .
O344 O 0.7961(6) 1.1592(10) 0.2896(3) 0.091(4) Uani 1 1 d D . .

loop_
_atom_site_aniso_label
_atom_site_aniso_U_11
_atom_site_aniso_U_22
_atom_site_aniso_U_33
_atom_site_aniso_U_23
_atom_site_aniso_U_13
_atom_site_aniso_U_12
Ag1 0.0368(6) 0.0468(7) 0.0674(8) 0.0057(5) -0.0082(5) 0.0049(5)
Ag2 0.0361(6) 0.0457(7) 0.0674(7) 0.0051(5) -0.0057(5) 0.0056(5)
Ag3 0.0470(6) 0.0623(7) 0.0339(5) 0.0000(4) -0.0055(4) 0.0038(5)
Ag4 0.0533(10) 0.0821(12) 0.0444(9) -0.0128(8) 0.0111(7) -0.0044(8)
Ag5 0.0622(11) 0.0923(14) 0.0399(9) -0.0030(8) 0.0180(8) -0.0016(9)
Ag6 0.0335(5) 0.0540(7) 0.0400(6) -0.0009(4) -0.0050(4) -0.0014(4)
Ag7 0.0341(5) 0.0536(7) 0.0390(6) -0.0002(4) -0.0049(4) -0.0006(4)
N11 0.057(8) 0.051(8) 0.037(6) -0.005(5) -0.007(6) 0.023(6)
C12 0.039(8) 0.062(10) 0.045(8) 0.008(7) 0.016(7) 0.001(7)
C13 0.054(8) 0.051(9) 0.016(6) 0.004(5) -0.006(6) 0.008(7)
C14 0.034(7) 0.020(6) 0.060(8) 0.000(6) -0.005(6) -0.011(5)
C15 0.020(6) 0.046(8) 0.028(6) 0.011(5) 0.004(5) -0.007(5)
C16 0.042(8) 0.058(10) 0.048(8) 0.015(7) -0.013(7) -0.014(7)
N17 0.033(6) 0.036(7) 0.063(7) -0.003(5) 0.010(5) 0.003(5)
C18 0.038(8) 0.030(8) 0.104(13) 0.013(8) 0.002(8) 0.001(6)
C19 0.028(9) 0.092(14) 0.029(7) -0.008(8) 0.013(6) 0.000(9)
O20 0.029(5) 0.054(6) 0.055(6) -0.006(5) 0.003(5) 0.012(5)
N21 0.034(6) 0.038(7) 0.048(7) -0.011(5) -0.006(5) 0.009(5)
C22 0.040(9) 0.033(8) 0.063(9) 0.000(7) 0.006(7) -0.014(7)
C23 0.029(7) 0.029(7) 0.057(8) -0.010(6) 0.003(6) -0.003(6)
C24 0.017(6) 0.061(9) 0.031(6) -0.005(6) 0.002(5) 0.004(6)
C25 0.033(7) 0.023(7) 0.059(8) 0.004(6) 0.010(6) -0.004(5)
C26 0.028(7) 0.051(9) 0.036(7) -0.006(6) 0.003(6) -0.006(7)
N27 0.029(6) 0.028(6) 0.037(5) 0.002(4) 0.001(4) -0.002(4)
C28 0.047(9) 0.079(11) 0.024(7) 0.022(7) 0.010(7) 0.023(8)
C29 0.039(8) 0.037(7) 0.032(7) -0.011(5) 0.012(6) -0.001(6)
O30 0.029(5) 0.033(5) 0.049(5) 0.009(4) -0.007(4) 0.006(4)
N31 0.032(6) 0.057(7) 0.045(6) -0.003(5) 0.014(5) 0.020(5)
C32 0.043(8) 0.066(9) 0.032(7) -0.005(6) 0.005(6) -0.030(7)
C33 0.053(8) 0.043(8) 0.038(7) -0.006(6) 0.009(6) -0.002(6)
C34 0.029(7) 0.056(9) 0.037(7) 0.002(6) -0.001(6) 0.000(6)
C35 0.024(7) 0.091(12) 0.031(7) -0.005(7) 0.005(5) -0.012(7)
C36 0.070(10) 0.060(9) 0.027(7) 0.004(6) -0.009(7) 0.021(8)
N37 0.032(6) 0.046(7) 0.025(5) 0.004(5) 0.000(4) -0.017(5)
C38 0.056(9) 0.050(9) 0.052(8) 0.025(7) -0.012(7) 0.007(7)
C39 0.027(7) 0.044(8) 0.051(8) -0.007(7) 0.004(7) 0.006(6)
O40 0.045(5) 0.069(7) 0.017(4) 0.000(4) -0.005(4) 0.008(5)
N41 0.030(7) 0.120(12) 0.037(6) -0.016(7) 0.007(5) -0.010(7)
C42 0.046(9) 0.093(12) 0.038(8) -0.017(7) 0.021(7) -0.002(8)
C43 0.022(7) 0.087(12) 0.063(10) -0.019(8) -0.005(7) 0.009(7)
C44 0.030(8) 0.055(9) 0.047(9) 0.011(7) 0.003(7) 0.003(6)
C45 0.047(9) 0.058(9) 0.025(7) 0.007(6) -0.001(6) 0.007(7)
C46 0.033(8) 0.106(14) 0.034(8) 0.008(8) -0.010(7) -0.004(8)
N47 0.037(7) 0.045(8) 0.065(8) -0.004(6) -0.008(7) 0.003(6)
C48 0.062(10) 0.038(9) 0.076(11) -0.017(7) 0.007(9) -0.016(7)
C49 0.021(8) 0.056(9) 0.048(9) -0.002(7) -0.020(7) 0.013(7)
O50 0.054(7) 0.084(8) 0.047(6) 0.000(6) 0.014(5) 0.025(6)
N51 0.052(8) 0.075(9) 0.036(6) -0.009(6) 0.012(6) -0.013(6)
C52 0.046(9) 0.053(10) 0.056(10) -0.013(7) 0.024(8) 0.004(7)
C53 0.039(8) 0.070(10) 0.034(7) -0.006(7) -0.006(6) -0.009(7)
C54 0.027(8) 0.065(10) 0.051(9) 0.010(7) -0.004(7) 0.006(6)
C55 0.073(10) 0.052(9) 0.025(7) -0.010(6) 0.012(7) -0.003(7)
C56 0.042(9) 0.068(10) 0.047(8) -0.004(7) -0.005(7) -0.009(7)
N57 0.041(7) 0.036(7) 0.057(7) -0.009(5) 0.000(6) -0.003(6)
C58 0.026(8) 0.074(12) 0.086(12) -0.015(9) -0.012(8) 0.001(7)
C59 0.045(9) 0.046(9) 0.048(9) 0.001(7) -0.002(8) 0.021(7)
O60 0.045(6) 0.071(7) 0.056(6) -0.002(5) 0.016(5) 0.002(5)
N61 0.036(6) 0.039(6) 0.035(6) 0.001(5) 0.008(5) 0.010(5)
C62 0.039(8) 0.026(7) 0.043(7) 0.003(5) 0.012(6) 0.003(6)
C63 0.033(7) 0.059(9) 0.034(7) -0.004(6) 0.003(6) 0.010(6)
C64 0.048(8) 0.054(8) 0.017(6) -0.006(5) -0.002(5) -0.006(7)
C65 0.037(7) 0.040(7) 0.030(6) -0.011(5) 0.000(5) -0.009(6)
C66 0.043(8) 0.050(9) 0.029(7) -0.004(6) 0.005(6) 0.001(7)
N71 0.028(6) 0.035(6) 0.028(5) 0.011(4) 0.007(4) 0.007(4)
C72 0.037(7) 0.025(7) 0.030(6) -0.001(5) 0.000(5) 0.007(5)
C73 0.040(7) 0.046(8) 0.026(6) -0.002(5) -0.001(5) 0.001(6)
C74 0.030(7) 0.050(8) 0.046(8) 0.002(6) 0.003(6) 0.012(6)
C75 0.029(7) 0.081(11) 0.030(7) 0.003(6) 0.010(6) 0.003(7)
C76 0.031(7) 0.043(9) 0.040(8) -0.006(6) 0.002(6) 0.000(6)
N81 0.050(7) 0.026(6) 0.050(7) 0.013(5) 0.008(6) 0.000(5)
C82 0.038(7) 0.020(6) 0.057(8) 0.001(6) 0.006(6) 0.012(6)
C83 0.045(8) 0.032(7) 0.035(7) 0.011(5) 0.001(6) -0.016(6)
C84 0.036(8) 0.047(9) 0.077(10) 0.005(7) 0.037(8) 0.000(7)
C85 0.027(7) 0.079(10) 0.022(6) 0.007(6) 0.005(5) -0.002(7)
C86 0.051(9) 0.047(9) 0.046(8) 0.019(6) -0.006(7) 0.001(7)
N87 0.030(5) 0.039(6) 0.022(5) 0.015(4) 0.000(4) 0.008(4)
C88 0.047(8) 0.043(8) 0.050(8) -0.004(6) 0.001(7) -0.004(7)
C89 0.040(8) 0.040(9) 0.039(8) 0.002(6) 0.003(6) -0.011(7)
O90 0.032(5) 0.035(5) 0.061(6) 0.008(4) -0.006(5) 0.006(4)
N91 0.028(6) 0.039(7) 0.049(7) -0.002(5) 0.001(5) 0.005(5)
C92 0.035(8) 0.055(10) 0.047(8) -0.001(7) 0.013(6) 0.003(7)
C93 0.029(7) 0.034(8) 0.061(9) -0.012(7) 0.001(6) -0.001(6)
C94 0.032(7) 0.045(8) 0.019(6) -0.001(5) -0.009(5) -0.012(6)
C95 0.034(8) 0.059(10) 0.053(8) -0.013(7) 0.015(7) -0.004(7)
C96 0.014(6) 0.062(10) 0.030(6) 0.003(6) 0.006(5) -0.007(6)
N97 0.014(5) 0.039(6) 0.039(6) -0.003(4) -0.006(4) 0.003(4)
C98 0.043(9) 0.074(11) 0.040(8) -0.002(7) 0.007(7) 0.022(8)
C99 0.018(6) 0.058(9) 0.038(7) -0.017(6) 0.008(6) 0.001(6)
O100 0.026(5) 0.078(7) 0.050(6) 0.004(5) -0.004(4) 0.017(5)
N101 0.056(7) 0.065(8) 0.034(6) 0.005(5) 0.009(5) -0.006(6)
C102 0.064(9) 0.042(8) 0.053(9) -0.020(7) 0.014(8) -0.016(8)
C103 0.058(9) 0.078(11) 0.043(8) -0.009(7) -0.014(7) -0.012(8)
C104 0.038(7) 0.057(9) 0.051(8) -0.023(7) 0.015(7) -0.008(7)
C105 0.057(9) 0.050(8) 0.025(7) 0.003(6) 0.014(6) -0.002(7)
C106 0.058(8) 0.049(8) 0.031(7) 0.010(6) 0.005(6) 0.004(7)
N107 0.043(6) 0.047(7) 0.028(5) -0.010(5) -0.011(5) -0.012(5)
C108 0.053(8) 0.071(10) 0.027(6) 0.003(6) 0.011(6) 0.016(7)
C109 0.020(7) 0.070(10) 0.025(7) 0.002(6) 0.006(6) -0.004(6)
O110 0.042(5) 0.054(6) 0.036(5) -0.002(4) -0.007(4) -0.006(4)
N111 0.039(6) 0.052(7) 0.037(6) 0.014(5) 0.003(5) -0.006(6)
C112 0.028(7) 0.059(9) 0.033(7) 0.001(6) 0.006(6) 0.000(6)
C113 0.038(9) 0.065(11) 0.049(9) -0.001(7) 0.002(7) 0.008(8)
C114 0.033(7) 0.051(9) 0.065(10) -0.010(7) 0.001(7) 0.008(7)
C115 0.024(7) 0.069(11) 0.041(8) -0.006(7) -0.001(6) 0.005(7)
C116 0.038(8) 0.035(8) 0.042(8) 0.005(6) 0.019(7) 0.008(6)
N121 0.038(6) 0.062(8) 0.024(5) -0.002(5) 0.015(5) 0.005(6)
C122 0.037(8) 0.053(9) 0.017(6) -0.006(6) -0.002(5) -0.003(7)
C123 0.039(8) 0.099(14) 0.024(7) 0.010(7) -0.004(6) -0.006(9)
C124 0.029(7) 0.056(10) 0.039(7) 0.002(6) -0.005(6) -0.006(7)
C125 0.026(8) 0.051(9) 0.043(8) -0.006(7) -0.005(6) 0.007(6)
C126 0.046(8) 0.041(8) 0.037(7) -0.003(6) 0.017(6) -0.007(6)
O221 0.045(6) 0.051(6) 0.066(6) -0.021(5) 0.001(5) 0.001(5)
O222 0.052(7) 0.115(11) 0.050(7) -0.016(6) 0.010(6) -0.025(7)
O223 0.051(6) 0.088(9) 0.060(7) 0.002(6) 0.010(6) -0.009(6)
S224 0.041(2) 0.062(3) 0.041(2) -0.0050(17) 0.0099(17) 0.0001(18)
C225 0.045(10) 0.065(11) 0.056(10) 0.016(8) 0.014(7) -0.003(8)
F226 0.069(7) 0.099(8) 0.044(6) 0.011(5) 0.021(5) 0.006(6)
F227 0.051(6) 0.136(10) 0.085(7) -0.019(6) 0.014(5) -0.015(6)
F228 0.086(7) 0.078(7) 0.081(6) -0.009(5) 0.041(6) 0.014(5)
O231 0.039(6) 0.069(8) 0.100(8) -0.031(6) 0.002(6) -0.001(5)
O232 0.056(7) 0.127(11) 0.053(7) -0.030(7) 0.013(6) -0.036(7)
O233 0.083(8) 0.075(8) 0.052(6) 0.020(6) 0.012(6) 0.002(7)
S234 0.042(2) 0.060(3) 0.047(2) -0.0055(18) 0.0100(17) -0.0013(18)
C235 0.061(13) 0.087(15) 0.104(16) -0.032(13) 0.018(11) -0.009(10)
F236 0.045(6) 0.138(10) 0.094(7) -0.013(7) 0.020(5) -0.010(6)
F237 0.074(6) 0.092(8) 0.094(7) -0.027(6) 0.030(6) 0.004(5)
F238 0.116(10) 0.099(9) 0.058(7) 0.014(6) 0.032(8) 0.002(8)
O201 0.127(12) 0.117(11) 0.111(10) -0.050(9) 0.020(9) 0.058(10)
O202 0.047(6) 0.103(9) 0.044(5) 0.019(5) -0.005(5) -0.001(5)
O203 0.069(7) 0.090(8) 0.024(5) 0.003(5) 0.000(5) -0.025(6)
S204 0.047(2) 0.090(3) 0.0307(17) -0.0006(17) 0.0027(15) 0.0130(19)
C205 0.087(14) 0.096(15) 0.046(10) -0.014(9) 0.003(9) -0.005(11)
F206 0.067(7) 0.193(15) 0.024(6) 0.012(7) 0.010(6) -0.037(8)
F207 0.054(7) 0.230(16) 0.076(7) 0.008(8) -0.002(6) -0.014(8)
F208 0.191(17) 0.103(11) 0.183(15) -0.019(11) 0.092(14) -0.062(11)
O211 0.060(7) 0.107(9) 0.059(6) 0.002(6) -0.006(5) 0.013(6)
O212 0.073(8) 0.120(10) 0.064(7) -0.010(6) 0.035(6) 0.019(7)
O213 0.052(7) 0.159(13) 0.046(6) -0.042(7) 0.011(6) -0.020(8)
S214 0.053(2) 0.084(3) 0.041(2) -0.0031(18) 0.0044(17) 0.009(2)
C215 0.107(16) 0.119(18) 0.060(11) -0.035(12) 0.002(11) 0.052(14)
F216 0.164(12) 0.088(8) 0.127(10) -0.024(7) 0.035(10) 0.027(8)
F217 0.160(15) 0.152(14) 0.130(12) 0.058(10) 0.054(12) 0.041(13)
F218 0.123(9) 0.113(9) 0.095(8) -0.005(6) 0.072(7) -0.022(7)
O241 0.113(13) 0.171(17) 0.140(14) 0.094(13) -0.068(12) -0.036(12)
O242 0.087(9) 0.122(11) 0.070(8) -0.030(7) 0.013(7) -0.050(8)
O243 0.067(7) 0.049(6) 0.061(6) -0.009(5) 0.019(5) -0.014(5)
S244 0.063(3) 0.063(3) 0.061(3) -0.014(2) 0.013(2) -0.020(2)
C245 0.11(2) 0.098(19) 0.17(2) -0.085(19) 0.10(2) -0.046(17)
F246 0.29(3) 0.191(16) 0.186(15) -0.126(14) 0.164(18) -0.139(18)
F247 0.111(9) 0.087(8) 0.205(14) -0.071(9) 0.123(10) -0.056(7)
F248 0.098(12) 0.148(17) 0.62(6) 0.11(3) 0.14(2) 0.081(13)
O251 0.156(14) 0.122(12) 0.111(10) -0.067(9) 0.071(10) -0.108(11)
O252 0.075(7) 0.066(7) 0.067(7) 0.005(5) 0.017(6) -0.034(6)
O253 0.18(2) 0.19(2) 0.48(4) 0.24(3) -0.25(3) -0.092(18)
S254 0.058(3) 0.075(3) 0.073(3) -0.020(2) 0.015(2) -0.019(2)
C255 0.15(3) 0.12(3) 0.25(4) -0.13(3) 0.14(3) -0.05(2)
F256 0.40(4) 0.19(2) 0.24(2) -0.099(19) 0.23(3) -0.08(2)
F257 0.065(9) 0.113(14) 0.66(6) 0.02(2) 0.105(19) 0.028(9)
F258 0.154(14) 0.142(14) 0.27(2) -0.083(13) 0.168(15) -0.058(12)
C301 0.18(3) 0.14(2) 0.111(19) 0.005(16) -0.01(2) 0.02(2)
C302 0.10(2) 0.31(5) 0.10(2) -0.02(3) 0.043(18) 0.02(3)
C303 0.11(2) 0.21(3) 0.092(16) -0.018(18) -0.016(15) -0.06(2)
O304 0.29(4) 0.120(17) 0.20(2) -0.011(15) 0.16(2) 0.033(18)
C311 0.09(2) 0.16(3) 0.26(4) -0.08(3) 0.05(2) -0.04(2)
C312 0.16(3) 0.20(4) 0.072(16) 0.02(2) -0.018(18) -0.09(3)
C313 0.14(2) 0.12(2) 0.23(3) 0.04(2) 0.04(2) 0.05(2)
O314 0.32(4) 0.16(2) 0.155(19) 0.019(16) -0.18(2) -0.06(2)
C321 0.084(14) 0.104(17) 0.084(14) 0.001(12) -0.021(12) -0.037(12)
C322 0.078(13) 0.050(10) 0.061(10) -0.005(8) 0.026(10) -0.010(9)
C323 0.083(13) 0.045(10) 0.070(11) 0.014(8) 0.005(10) -0.019(10)
O324 0.122(12) 0.063(8) 0.097(9) 0.004(7) 0.033(9) 0.025(8)
C331 0.102(17) 0.094(18) 0.16(2) -0.039(16) 0.035(17) -0.059(15)
C332 0.109(19) 0.21(3) 0.085(15) -0.026(17) 0.045(14) -0.071(19)
C333 0.17(3) 0.36(6) 0.13(2) -0.04(3) 0.03(2) 0.05(4)
O334 0.33(4) 0.18(2) 0.18(2) -0.054(17) 0.19(3) -0.07(2)
C341 0.110(18) 0.104(18) 0.088(15) 0.015(12) -0.028(14) -0.023(14)
C342 0.060(13) 0.037(10) 0.126(19) 0.008(10) 0.009(13) 0.017(9)
C343 0.074(13) 0.062(12) 0.075(12) 0.004(9) 0.003(10) 0.008(10)
O344 0.082(10) 0.102(11) 0.094(10) 0.007(8) 0.028(9) -0.010(8)

loop_
_geom_bond_atom_site_label_1
_geom_bond_atom_site_label_2
_geom_bond_distance
_geom_bond_site_symmetry_2
_geom_bond_publ_flag
Ag1 N91 2.118(10) . ?
Ag1 N11 2.160(11) . ?
Ag2 N81 2.126(11) . ?
Ag2 N21 2.174(10) . ?
Ag3 N101 2.108(11) 4_495 ?
Ag3 N31 2.126(10) . ?
Ag4 N41 2.166(11) . ?
Ag4 N41 2.166(11) 3_886 ?
Ag5 N51 2.128(11) . ?
Ag5 N51 2.128(11) 3_795 ?
Ag6 N111 2.257(11) . ?
Ag6 N61 2.284(10) . ?
Ag6 O221 2.525(10) . ?
Ag7 N121 2.231(11) . ?
Ag7 N71 2.280(9) . ?
Ag7 O231 2.505(11) . ?
N11 C16 1.267(18) . ?
N11 C12 1.368(17) . ?
C12 C13 1.416(19) . ?
C12 H12A 0.9500 . ?
C13 C14 1.421(19) . ?
C13 H13A 0.9500 . ?
C14 C15 1.342(16) . ?
C14 N17 1.403(16) . ?
C15 C16 1.396(19) . ?
C15 H15A 0.9500 . ?
C16 H16A 0.9500 . ?
N17 C18 1.429(17) . ?
N17 C19 1.43(2) . ?
C18 H18A 0.9800 . ?
C18 H18B 0.9800 . ?
C18 H18C 0.9800 . ?
C19 O20 1.169(18) . ?
C19 C76 1.54(2) . ?
N21 C22 1.299(17) . ?
N21 C26 1.329(17) . ?
C22 C23 1.385(19) . ?
C22 H22A 0.9500 . ?
C23 C24 1.412(18) . ?
C23 H23A 0.9500 . ?
C24 C25 1.352(17) . ?
C24 N27 1.447(15) . ?
C25 C26 1.374(18) . ?
C25 H25A 0.9500 . ?
C26 H26A 0.9500 . ?
N27 C29 1.332(16) . ?
N27 C28 1.478(15) . ?
C28 H28A 0.9800 . ?
C28 H28B 0.9800 . ?
C28 H28C 0.9800 . ?
C29 O30 1.201(14) . ?
C29 C72 1.513(17) . ?
N31 C32 1.378(16) . ?
N31 C36 1.428(18) . ?
C32 C33 1.344(17) . ?
C32 H32A 0.9500 . ?
C33 C34 1.436(18) . ?
C33 H33A 0.9500 . ?
C34 C35 1.363(18) . ?
C34 N37 1.392(15) . ?
C35 C36 1.399(17) . ?
C35 H35A 0.9500 . ?
C36 H36A 0.9500 . ?
N37 C39 1.338(16) . ?
N37 C38 1.496(16) . ?
C38 H38A 0.9800 . ?
C38 H38B 0.9800 . ?
C38 H38C 0.9800 . ?
C39 O40 1.222(15) . ?
C39 C126 1.540(19) . ?
N41 C42 1.328(19) . ?
N41 C46 1.363(18) . ?
C42 C43 1.38(2) . ?
C42 H42A 0.9500 . ?
C43 C44 1.41(2) . ?
C43 H43A 0.9500 . ?
C44 C45 1.36(2) . ?
C44 N47 1.445(19) . ?
C45 C46 1.37(2) . ?
C45 H45A 0.9500 . ?
C46 H46A 0.9500 . ?
N47 C49 1.32(2) . ?
N47 C48 1.501(17) . ?
C48 H48A 0.9800 . ?
C48 H48B 0.9800 . ?
C48 H48C 0.9800 . ?
C49 O50 1.222(17) . ?
C49 C116 1.53(2) . ?
N51 C56 1.321(19) . ?
N51 C52 1.374(19) . ?
C52 C53 1.37(2) . ?
C52 H52A 0.9500 . ?
C53 C54 1.34(2) . ?
C53 H53A 0.9500 . ?
C54 C55 1.40(2) . ?
C54 N57 1.445(19) . ?
C55 C56 1.39(2) . ?
C55 H55A 0.9500 . ?
C56 H56A 0.9500 . ?
N57 C59 1.34(2) . ?
N57 C58 1.488(18) . ?
C58 H58A 0.9800 . ?
C58 H58B 0.9800 . ?
C58 H58C 0.9800 . ?
C59 O60 1.274(17) . ?
C59 C122 1.48(2) . ?
N61 C62 1.340(16) . ?
N61 C66 1.341(17) . ?
C62 C63 1.401(17) . ?
C62 C99 1.428(17) . ?
C63 C64 1.385(17) . ?
C63 H63A 0.9500 . ?
C64 C65 1.400(17) . ?
C64 H64A 0.9500 . ?
C65 C66 1.370(17) . ?
C65 H65A 0.9500 . ?
C66 C89 1.53(2) . ?
N71 C72 1.320(16) . ?
N71 C76 1.345(16) . ?
C72 C73 1.423(16) . ?
C73 C74 1.408(17) . ?
C73 H73A 0.9500 . ?
C74 C75 1.376(19) . ?
C74 H74A 0.9500 . ?
C75 C76 1.322(18) . ?
C75 H75A 0.9500 . ?
N81 C82 1.299(16) . ?
N81 C86 1.402(18) . ?
C82 C83 1.438(18) . ?
C82 H82A 0.9500 . ?
C83 C84 1.293(18) . ?
C83 H83A 0.9500 . ?
C84 N87 1.400(16) . ?
C84 C85 1.432(19) . ?
C85 C86 1.351(19) . ?
C85 H85A 0.9500 . ?
C86 H86A 0.9500 . ?
N87 C89 1.334(17) . ?
N87 C88 1.455(17) . ?
C88 H88A 0.9800 . ?
C88 H88B 0.9800 . ?
C88 H88C 0.9800 . ?
C89 O90 1.264(17) . ?
N91 C92 1.338(18) . ?
N91 C96 1.347(17) . ?
C92 C93 1.38(2) . ?
C92 H92A 0.9500 . ?
C93 C94 1.351(17) . ?
C93 H93A 0.9500 . ?
C94 C95 1.422(18) . ?
C94 N97 1.449(15) . ?
C95 C96 1.326(19) . ?
C95 H95A 0.9500 . ?
C96 H96A 0.9500 . ?
N97 C99 1.370(15) . ?
N97 C98 1.473(17) . ?
C98 H98A 0.9800 . ?
C98 H98B 0.9800 . ?
C98 H98C 0.9800 . ?
C99 O100 1.258(15) . ?
N101 C102 1.351(18) . ?
N101 C106 1.391(17) . ?
N101 Ag3 2.108(11) 4_696 ?
C102 C103 1.381(19) . ?
C102 H10B 0.9500 . ?
C103 C104 1.42(2) . ?
C103 H10C 0.9500 . ?
C104 N107 1.363(17) . ?
C104 C105 1.417(19) . ?
C105 C106 1.339(17) . ?
C105 H10D 0.9500 . ?
C106 H10E 0.9500 . ?
N107 C109 1.340(17) . ?
N107 C108 1.531(16) . ?
C108 H10F 0.9800 . ?
C108 H10G 0.9800 . ?
C108 H10H 0.9800 . ?
C109 O110 1.234(14) . ?
C109 C112 1.489(19) . ?
N111 C116 1.295(17) . ?
N111 C112 1.419(17) . ?
C112 C113 1.36(2) . ?
C113 C114 1.34(2) . ?
C113 H11A 0.9500 . ?
C114 C115 1.37(2) . ?
C114 H11B 0.9500 . ?
C115 C116 1.413(19) . ?
C115 H11C 0.9500 . ?
N121 C126 1.294(16) . ?
N121 C122 1.409(17) . ?
C122 C123 1.40(2) . ?
C123 C124 1.34(2) . ?
C123 H12B 0.9500 . ?
C124 C125 1.400(19) . ?
C124 H12C 0.9500 . ?
C125 C126 1.386(19) . ?
C125 H12D 0.9500 . ?
O221 S224 1.449(10) . ?
O222 S224 1.443(11) . ?
O223 S224 1.425(12) . ?
S224 C225 1.825(16) . ?
C225 F227 1.306(18) . ?
C225 F226 1.335(18) . ?
C225 F228 1.361(19) . ?
O231 S234 1.438(11) . ?
O232 S234 1.411(11) . ?
O233 S234 1.414(11) . ?
S234 C235 1.77(2) . ?
C235 F236 1.31(2) . ?
C235 F237 1.32(2) . ?
C235 F238 1.42(3) . ?
O201 S204 1.411(12) . ?
O202 S204 1.423(10) . ?
O203 S204 1.427(10) . ?
S204 C205 1.79(2) . ?
C205 F208 1.29(2) . ?
C205 F207 1.30(2) . ?
C205 F206 1.308(17) . ?
O211 S214 1.455(11) . ?
O212 S214 1.452(11) . ?
O213 S214 1.445(12) . ?
S214 C215 1.74(3) . ?
C215 F216 1.26(2) . ?
C215 F217 1.37(2) . ?
C215 F218 1.45(2) . ?
O241 S244 1.435(14) . ?
O242 S244 1.406(12) . ?
O243 S244 1.424(10) . ?
S244 C245 1.70(2) . ?
C245 F247 1.29(3) . ?
C245 F246 1.35(3) . ?
C245 F248 1.37(4) . ?
O251 S254 1.400(12) . ?
O252 S254 1.392(10) . ?
O253 S254 1.466(16) . ?
S254 C255 1.71(2) . ?
C255 F258 1.31(3) . ?
C255 F257 1.31(5) . ?
C255 F256 1.36(4) . ?
C301 C302 1.46(2) . ?
C301 H30A 0.9800 . ?
C301 H30B 0.9800 . ?
C301 H30C 0.9800 . ?
C302 O304 1.13(2) . ?
C302 C303 1.51(2) . ?
C303 H30D 0.9800 . ?
C303 H30E 0.9800 . ?
C303 H30F 0.9800 . ?
C311 C312 1.50(2) . ?
C311 H31A 0.9800 . ?
C311 H31B 0.9800 . ?
C311 H31C 0.9800 . ?
C312 O314 1.17(2) . ?
C312 C313 1.520(19) . ?
C313 H31D 0.9800 . ?
C313 H31E 0.9800 . ?
C313 H31F 0.9800 . ?
C321 C322 1.500(17) . ?
C321 H32B 0.9800 . ?
C321 H32C 0.9800 . ?
C321 H32D 0.9800 . ?
C322 O324 1.177(17) . ?
C322 C323 1.483(18) . ?
C323 H32E 0.9800 . ?
C323 H32F 0.9800 . ?
C323 H32G 0.9800 . ?
C331 C332 1.472(19) . ?
C331 H33B 0.9800 . ?
C331 H33C 0.9800 . ?
C331 H33D 0.9800 . ?
C332 O334 1.13(2) . ?
C332 C333 1.47(2) . ?
C333 H33E 0.9800 . ?
C333 H33F 0.9800 . ?
C333 H33G 0.9800 . ?
C341 C342 1.463(18) . ?
C341 H34A 0.9800 . ?
C341 H34B 0.9800 . ?
C341 H34C 0.9800 . ?
C342 O344 1.172(18) . ?
C342 C343 1.494(19) . ?
C343 H34D 0.9800 . ?
C343 H34E 0.9800 . ?
C343 H34F 0.9800 . ?
